data_2236267
loop_
_publ_author_name
'Safariari, Agus'
'Supriadin, Asep'
'Supratman, Unang'
'Awang, Khalijah'
'Ng, Seik Weng'

_publ_section_title
;
 (20<i>S</i>)-Dammar-24-ene-3\b,20-diol monohydrate from the bark of
 <i>Aglaia exima</i> (Meliaceae)
;
_journal_coeditor_code HB6931
_journal_issue 9
_journal_name_full 'Acta Crystallographica Section E'
_journal_page_first o2712
_journal_page_last o2713
_journal_paper_doi 10.1107/S1600536812034976
_journal_volume 68
_journal_year 2012
_chemical_formula_iupac 'C30 H52 O2, H2 O'
_chemical_formula_moiety 'C30 H52 O2, H2 O'
_chemical_formula_sum 'C30 H54 O3'
_chemical_formula_weight 462.73
_chemical_name_common
;
(20<i>S</i>)-Dammar-24-ene-3\b,20-diol
;
_chemical_name_systematic
;
(1<i>R</i>,2<i>R</i>,5<i>R</i>,7<i>R</i>,10<i>R</i>,11<i>R</i>,14<i>S</i>,
15<i>R</i>)-14-[(2<i>S</i>)-2-hydroxy-6-methylhept-5-en-2-yl]-2,6,6,10,11-
pentamethyltetracyclo[8.7.0.0^2,7^.0^11,15^]heptadecan-5-ol monohydrate
;
_space_group_IT_number 77
_symmetry_cell_setting tetragonal
_symmetry_space_group_name_Hall 'P 4c'
_symmetry_space_group_name_H-M 'P 42'
_atom_sites_solution_hydrogens geom
_atom_sites_solution_primary direct
_atom_sites_solution_secondary difmap
_audit_creation_method SHELXL-97
_cell_angle_alpha 90.00
_cell_angle_beta 90.00
_cell_angle_gamma 90.00
_cell_formula_units_Z 4
_cell_length_a 19.92290(10)
_cell_length_b 19.9229
_cell_length_c 7.33020(10)
_cell_measurement_reflns_used 37417
_cell_measurement_temperature 100(2)
_cell_measurement_theta_max 76.3923
_cell_measurement_theta_min 3.1240
_cell_volume 2909.52(4)
_computing_cell_refinement 'CrysAlis PRO (Agilent, 2012)'
_computing_data_collection 'CrysAlis PRO (Agilent, 2012)'
_computing_data_reduction 'CrysAlis PRO (Agilent, 2012)'
_computing_molecular_graphics 'X-SEED (Barbour, 2001)'
_computing_publication_material 'publCIF (Westrip, 2010)'
_computing_structure_refinement 'SHELXL97 (Sheldrick, 2008)'
_computing_structure_solution 'SHELXS97 (Sheldrick, 2008)'
_diffrn_ambient_temperature 100(2)
_diffrn_detector_area_resol_mean 10.4041
_diffrn_measured_fraction_theta_full 0.999
_diffrn_measured_fraction_theta_max 0.999
_diffrn_measurement_device_type 'Agilent SuperNova Dual diffractometer with an Atlas detector'
_diffrn_measurement_method '\w scan'
_diffrn_radiation_monochromator Mirror
_diffrn_radiation_source 'SuperNova (Cu) X-ray Source'
_diffrn_radiation_type CuK\a
_diffrn_radiation_wavelength 1.54184
_diffrn_reflns_av_R_equivalents 0.0680
_diffrn_reflns_av_sigmaI/netI 0.0280
_diffrn_reflns_limit_h_max 25
_diffrn_reflns_limit_h_min -25
_diffrn_reflns_limit_k_max 24
_diffrn_reflns_limit_k_min -25
_diffrn_reflns_limit_l_max 7
_diffrn_reflns_limit_l_min -9
_diffrn_reflns_number 11893
_diffrn_reflns_theta_full 76.87
_diffrn_reflns_theta_max 76.87
_diffrn_reflns_theta_min 3.14
_diffrn_standards_decay_% 0
_diffrn_standards_interval_count 0
_diffrn_standards_interval_time 0
_diffrn_standards_number 0
_exptl_absorpt_coefficient_mu 0.501
_exptl_absorpt_correction_T_max 0.9754
_exptl_absorpt_correction_T_min 0.8642
_exptl_absorpt_correction_type multi-scan
_exptl_absorpt_process_details '(CrysAlis PRO; Agilent, 2012)'
_exptl_crystal_colour colorless
_exptl_crystal_density_diffrn 1.056
_exptl_crystal_density_method 'not measured'
_exptl_crystal_description prism
_exptl_crystal_F_000 1032
_exptl_crystal_size_max 0.30
_exptl_crystal_size_mid 0.10
_exptl_crystal_size_min 0.05
_refine_diff_density_max 1.152
_refine_diff_density_min -0.365
_refine_ls_abs_structure_details 'Flack (1983), 2575 Friedel pairs'
_refine_ls_abs_structure_Flack 0.1(3)
_refine_ls_extinction_method none
_refine_ls_goodness_of_fit_ref 1.147
_refine_ls_hydrogen_treatment constr
_refine_ls_matrix_type full
_refine_ls_number_parameters 341
_refine_ls_number_reflns 15153
_refine_ls_number_restraints 45
_refine_ls_restrained_S_all 1.147
_refine_ls_R_factor_all 0.0818
_refine_ls_R_factor_gt 0.0768
_refine_ls_shift/su_max 0.001
_refine_ls_shift/su_mean 0.001
_refine_ls_structure_factor_coef Fsqd
_refine_ls_weighting_details 'calc w=1/[\s^2^(Fo^2^)+(0.1593P)^2^+2.3284P] where P=(Fo^2^+2Fc^2^)/3'
_refine_ls_weighting_scheme calc
_refine_ls_wR_factor_gt 0.2605
_refine_ls_wR_factor_ref 0.2656
_reflns_number_gt 14049
_reflns_number_total 15153
_reflns_threshold_expression I>2\s(I)
_cod_data_source_file hb6931.cif
_cod_data_source_block I
_cod_database_code 2236267
_cod_database_fobs_code 2236267

loop_
_symmetry_equiv_pos_as_xyz
'x, y, z'
'-x, -y, z'
'-y, x, z+1/2'
'y, -x, z+1/2'

loop_
_atom_site_type_symbol
_atom_site_label
_atom_site_fract_x
_atom_site_fract_y
_atom_site_fract_z
_atom_site_U_iso_or_equiv
_atom_site_adp_type
_atom_site_calc_flag
_atom_site_refinement_flags
_atom_site_occupancy
_atom_site_symmetry_multiplicity
_atom_site_disorder_assembly
_atom_site_disorder_group
O O1 0.40677(8) 0.95002(8) 0.4154(3) 0.0199(3) Uani d . 1 1 . .
H H1 0.4242 0.9693 0.3251 0.030 Uiso calc R 1 1 . .
O O2 0.08964(8) 0.54803(8) 0.4294(3) 0.0208(4) Uani d . 1 1 . .
H H2 0.0743 0.5323 0.3316 0.031 Uiso calc R 1 1 . .
O O1W 0.5000 1.0000 0.1754(4) 0.0197(5) Uani d S 1 2 . .
H H1W 0.4837 1.0303 0.1093 0.030 Uiso d R 1 1 . .
O O2W 0.0000 0.5000 0.1640(4) 0.0203(5) Uani d S 1 2 . .
H H2W 0.0164 0.4694 0.0987 0.031 Uiso d R 1 1 . .
C C1 0.23302(12) 1.02383(11) 0.3489(4) 0.0233(5) Uani d . 1 1 . .
H H1A 0.2503 1.0699 0.3528 0.035 Uiso calc R 1 1 . .
H H1B 0.2121 1.0129 0.4662 0.035 Uiso calc R 1 1 . .
H H1C 0.1996 1.0200 0.2513 0.035 Uiso calc R 1 1 . .
C C2 0.32326(12) 0.99569(11) 0.1298(4) 0.0204(5) Uani d . 1 1 . .
H H2A 0.3368 1.0429 0.1364 0.031 Uiso calc R 1 1 . .
H H2B 0.2905 0.9899 0.0314 0.031 Uiso calc R 1 1 . .
H H2C 0.3627 0.9677 0.1056 0.031 Uiso calc R 1 1 . .
C C3 0.29148(12) 0.97463(11) 0.3120(3) 0.0177(5) Uani d . 1 1 . .
C C4 0.34506(11) 0.98337(11) 0.4633(4) 0.0184(5) Uani d . 1 1 . .
H H4 0.3543 1.0323 0.4797 0.022 Uiso calc R 1 1 . .
C C5 0.32263(12) 0.95406(11) 0.6451(3) 0.0195(5) Uani d . 1 1 . .
H H5A 0.2830 0.9792 0.6899 0.023 Uiso calc R 1 1 . .
H H5B 0.3591 0.9594 0.7356 0.023 Uiso calc R 1 1 . .
C C6 0.30465(11) 0.87956(11) 0.6280(3) 0.0179(5) Uani d . 1 1 . .
H H6A 0.2899 0.8627 0.7486 0.022 Uiso calc R 1 1 . .
H H6B 0.3454 0.8542 0.5925 0.022 Uiso calc R 1 1 . .
C C7 0.18212(12) 0.89138(12) 0.5695(4) 0.0201(5) Uani d . 1 1 . .
H H7A 0.1854 0.9397 0.5926 0.030 Uiso calc R 1 1 . .
H H7B 0.1732 0.8679 0.6844 0.030 Uiso calc R 1 1 . .
H H7C 0.1455 0.8827 0.4835 0.030 Uiso calc R 1 1 . .
C C8 0.24895(10) 0.86580(11) 0.4874(3) 0.0151(4) Uani d . 1 1 . .
C C9 0.26992(11) 0.89986(11) 0.3032(3) 0.0148(4) Uani d . 1 1 . .
H H9 0.3115 0.8755 0.2656 0.018 Uiso calc R 1 1 . .
C C10 0.21932(11) 0.88426(11) 0.1525(3) 0.0182(5) Uani d . 1 1 . .
H H10A 0.2318 0.9088 0.0401 0.022 Uiso calc R 1 1 . .
H H10B 0.1741 0.8994 0.1904 0.022 Uiso calc R 1 1 . .
C C11 0.21803(11) 0.80866(11) 0.1139(3) 0.0173(4) Uani d . 1 1 . .
H H11A 0.2623 0.7950 0.0649 0.021 Uiso calc R 1 1 . .
H H11B 0.1839 0.7995 0.0188 0.021 Uiso calc R 1 1 . .
C C12 0.12674(11) 0.77502(12) 0.3267(4) 0.0189(5) Uani d . 1 1 . .
H H12A 0.0998 0.7600 0.2224 0.028 Uiso calc R 1 1 . .
H H12B 0.1176 0.8225 0.3508 0.028 Uiso calc R 1 1 . .
H H12C 0.1150 0.7484 0.4345 0.028 Uiso calc R 1 1 . .
C C13 0.20209(11) 0.76580(11) 0.2830(3) 0.0149(4) Uani d . 1 1 . .
C C14 0.24821(11) 0.78826(10) 0.4463(3) 0.0151(4) Uani d . 1 1 . .
H H14 0.2948 0.7782 0.4037 0.018 Uiso calc R 1 1 . .
C C15 0.23867(12) 0.74306(11) 0.6142(4) 0.0196(5) Uani d . 1 1 . .
H H15A 0.2701 0.7574 0.7112 0.024 Uiso calc R 1 1 . .
H H15B 0.1924 0.7487 0.6612 0.024 Uiso calc R 1 1 . .
C C16 0.25069(11) 0.66882(11) 0.5715(3) 0.0181(5) Uani d . 1 1 . .
H H16A 0.2981 0.6619 0.5357 0.022 Uiso calc R 1 1 . .
H H16B 0.2416 0.6414 0.6814 0.022 Uiso calc R 1 1 . .
C C17 0.20446(11) 0.64684(10) 0.4162(3) 0.0166(4) Uani d . 1 1 . .
H H17 0.1575 0.6572 0.4555 0.020 Uiso calc R 1 1 . .
C C18 0.29079(11) 0.67911(11) 0.1759(4) 0.0197(5) Uani d . 1 1 . .
H H18A 0.2984 0.6313 0.1526 0.030 Uiso calc R 1 1 . .
H H18B 0.3224 0.6949 0.2690 0.030 Uiso calc R 1 1 . .
H H18C 0.2976 0.7045 0.0630 0.030 Uiso calc R 1 1 . .
C C19 0.21845(11) 0.68953(11) 0.2437(3) 0.0166(4) Uani d . 1 1 . .
C C20 0.17282(12) 0.65349(11) 0.1054(4) 0.0201(5) Uani d . 1 1 . .
H H20A 0.1850 0.6657 -0.0213 0.024 Uiso calc R 1 1 . .
H H20B 0.1251 0.6648 0.1265 0.024 Uiso calc R 1 1 . .
C C21 0.18623(12) 0.57823(11) 0.1420(4) 0.0212(5) Uani d . 1 1 . .
H H21A 0.2237 0.5618 0.0653 0.025 Uiso calc R 1 1 . .
H H21B 0.1457 0.5512 0.1151 0.025 Uiso calc R 1 1 . .
C C22 0.20476(11) 0.57331(11) 0.3489(3) 0.0172(5) Uani d . 1 1 . .
H H22 0.2517 0.5559 0.3585 0.021 Uiso calc R 1 1 . .
C C23 0.15811(11) 0.52502(11) 0.4544(4) 0.0199(5) Uani d . 1 1 A .
C C24 0.17163(13) 0.52639(12) 0.6588(4) 0.0247(5) Uani d . 1 1 . .
H H24A 0.1409 0.4955 0.7207 0.037 Uiso calc R 1 1 . .
H H24B 0.1646 0.5720 0.7053 0.037 Uiso calc R 1 1 . .
H H24C 0.2181 0.5126 0.6821 0.037 Uiso calc R 1 1 . .
C C25 0.16250(12) 0.45282(11) 0.3808(4) 0.0230(5) Uani d D 1 1 . .
H H25A 0.1454 0.4528 0.2540 0.028 Uiso calc PR 0.413(3) 1 A 1
H H25B 0.1319 0.4244 0.4540 0.028 Uiso calc PR 0.413(3) 1 A 1
H H25C 0.1358 0.4504 0.2671 0.028 Uiso d PR 0.250(7) 1 B 2
H H25D 0.1408 0.4227 0.4707 0.028 Uiso d PR 0.250(7) 1 B 2
H H25E 0.1559 0.4542 0.2470 0.028 Uiso d PR 0.337(7) 1 C 3
H H25F 0.1249 0.4266 0.4332 0.028 Uiso d PR 0.337(7) 1 C 3
C C26 0.2328(3) 0.4192(5) 0.3806(13) 0.0196(19) Uani d PDU 0.413(3) 1 A 1
H H26A 0.2592 0.4366 0.4850 0.024 Uiso calc PR 0.413(3) 1 A 1
H H26B 0.2274 0.3702 0.3973 0.024 Uiso calc PR 0.413(3) 1 A 1
C C27 0.2701(7) 0.4317(7) 0.2113(18) 0.036(2) Uani d PDU 0.413(3) 1 A 1
H H27 0.2415 0.4194 0.1131 0.043 Uiso calc PR 0.413(3) 1 A 1
C C28 0.3265(4) 0.4528(5) 0.1393(15) 0.0416(18) Uani d PDU 0.413(3) 1 A 1
C C29 0.3498(5) 0.4646(7) -0.0560(17) 0.059(2) Uani d PDU 0.413(3) 1 A 1
H H29A 0.3927 0.4417 -0.0759 0.089 Uiso calc PR 0.413(3) 1 A 1
H H29B 0.3554 0.5128 -0.0769 0.089 Uiso calc PR 0.413(3) 1 A 1
H H29C 0.3162 0.4468 -0.1409 0.089 Uiso calc PR 0.413(3) 1 A 1
C C30 0.3800(6) 0.4710(7) 0.277(2) 0.074(3) Uani d PDU 0.413(3) 1 A 1
H H30A 0.3631 0.4623 0.4003 0.112 Uiso calc PR 0.413(3) 1 A 1
H H30B 0.3913 0.5186 0.2646 0.112 Uiso calc PR 0.413(3) 1 A 1
H H30C 0.4201 0.4437 0.2550 0.112 Uiso calc PR 0.413(3) 1 A 1
C C26' 0.2338(6) 0.4245(11) 0.340(2) 0.0196(19) Uani d PD 0.250(7) 1 A 2
H H26C 0.2632 0.4408 0.4395 0.024 Uiso calc PR 0.250(7) 1 B 2
H H26D 0.2305 0.3752 0.3550 0.024 Uiso calc PR 0.250(7) 1 B 2
C C27' 0.2706(9) 0.4359(15) 0.170(2) 0.036(2) Uani d PD 0.250(7) 1 A 2
H H27' 0.2516 0.4353 0.0509 0.043 Uiso calc PR 0.250(7) 1 B 2
C C28' 0.3390(7) 0.4479(8) 0.211(3) 0.0416(18) Uani d PD 0.250(7) 1 A 2
C C29' 0.3714(9) 0.4563(11) 0.024(3) 0.059(2) Uani d PD 0.250(7) 1 A 2
H H29D 0.3364 0.4576 -0.0696 0.089 Uiso calc PR 0.250(7) 1 B 2
H H29E 0.4016 0.4185 0.0007 0.089 Uiso calc PR 0.250(7) 1 B 2
H H29F 0.3970 0.4983 0.0215 0.089 Uiso calc PR 0.250(7) 1 B 2
C C30' 0.3828(10) 0.4522(13) 0.380(4) 0.074(3) Uani d PD 0.250(7) 1 A 2
H H30D 0.3546 0.4492 0.4889 0.112 Uiso calc PR 0.250(7) 1 B 2
H H30E 0.4068 0.4951 0.3799 0.112 Uiso calc PR 0.250(7) 1 B 2
H H30F 0.4152 0.4152 0.3792 0.112 Uiso calc PR 0.250(7) 1 B 2
C C26" 0.2285(6) 0.4150(10) 0.423(2) 0.0196(19) Uani d PD 0.337(7) 1 A 3
H H26E 0.2461 0.4296 0.5426 0.024 Uiso calc PR 0.337(7) 1 C 3
H H26F 0.2194 0.3662 0.4293 0.024 Uiso calc PR 0.337(7) 1 C 3
C C27" 0.2785(6) 0.4279(7) 0.2825(19) 0.036(2) Uani d PD 0.337(7) 1 A 3
H H27" 0.2648 0.4187 0.1609 0.043 Uiso calc PR 0.337(7) 1 C 3
C C28" 0.3442(5) 0.4520(5) 0.3021(19) 0.0416(18) Uani d PD 0.337(7) 1 A 3
C C29" 0.3880(6) 0.4653(7) 0.136(2) 0.059(2) Uani d PD 0.337(7) 1 A 3
H H29G 0.3598 0.4674 0.0270 0.089 Uiso calc PR 0.337(7) 1 C 3
H H29H 0.4208 0.4290 0.1234 0.089 Uiso calc PR 0.337(7) 1 C 3
H H29I 0.4116 0.5081 0.1522 0.089 Uiso calc PR 0.337(7) 1 C 3
C C30" 0.3691(7) 0.4694(9) 0.493(2) 0.074(3) Uani d PD 0.337(7) 1 A 3
H H30G 0.3606 0.5170 0.5174 0.112 Uiso calc PR 0.337(7) 1 C 3
H H30H 0.4174 0.4606 0.5005 0.112 Uiso calc PR 0.337(7) 1 C 3
H H30I 0.3454 0.4418 0.5827 0.112 Uiso calc PR 0.337(7) 1 C 3

loop_
_atom_site_aniso_label
_atom_site_aniso_U_11
_atom_site_aniso_U_22
_atom_site_aniso_U_33
_atom_site_aniso_U_12
_atom_site_aniso_U_13
_atom_site_aniso_U_23
O1 0.0214(8) 0.0221(8) 0.0162(9) -0.0034(6) 0.0000(7) -0.0006(7)
O2 0.0198(8) 0.0223(8) 0.0202(10) -0.0020(6) 0.0014(7) -0.0015(7)
O1W 0.0230(11) 0.0194(11) 0.0168(13) 0.0029(8) 0.000 0.000
O2W 0.0254(11) 0.0196(11) 0.0161(13) 0.0054(8) 0.000 0.000
C1 0.0280(12) 0.0164(10) 0.0255(14) 0.0030(8) -0.0015(10) -0.0008(9)
C2 0.0240(11) 0.0194(10) 0.0179(13) -0.0032(8) 0.0001(9) 0.0031(9)
C3 0.0223(11) 0.0163(10) 0.0145(12) -0.0017(8) 0.0011(9) 0.0016(9)
C4 0.0227(11) 0.0160(10) 0.0164(13) -0.0021(8) -0.0011(9) -0.0029(9)
C5 0.0273(11) 0.0195(10) 0.0116(13) -0.0055(8) -0.0018(9) -0.0019(9)
C6 0.0234(11) 0.0191(10) 0.0113(12) -0.0031(8) -0.0019(9) 0.0002(9)
C7 0.0225(11) 0.0215(11) 0.0162(13) -0.0019(8) 0.0048(9) -0.0021(9)
C8 0.0170(10) 0.0138(10) 0.0145(12) 0.0001(7) 0.0002(8) -0.0013(8)
C9 0.0181(10) 0.0146(9) 0.0118(12) -0.0011(7) 0.0012(8) 0.0009(8)
C10 0.0231(11) 0.0176(10) 0.0140(13) 0.0008(8) -0.0025(9) 0.0018(9)
C11 0.0230(10) 0.0195(10) 0.0093(11) -0.0023(8) -0.0023(9) 0.0001(9)
C12 0.0173(10) 0.0219(11) 0.0175(13) -0.0020(8) -0.0016(9) -0.0029(9)
C13 0.0156(10) 0.0179(10) 0.0110(11) -0.0023(7) 0.0000(8) -0.0007(8)
C14 0.0162(10) 0.0178(10) 0.0112(12) 0.0002(7) -0.0016(8) -0.0014(9)
C15 0.0244(11) 0.0200(11) 0.0144(13) -0.0052(8) -0.0022(9) -0.0010(9)
C16 0.0209(11) 0.0187(10) 0.0148(12) -0.0022(8) -0.0024(9) 0.0025(9)
C17 0.0191(10) 0.0159(10) 0.0149(12) -0.0034(7) 0.0019(9) -0.0015(9)
C18 0.0205(10) 0.0170(10) 0.0218(13) -0.0022(8) 0.0035(9) -0.0019(9)
C19 0.0175(10) 0.0184(11) 0.0140(12) -0.0026(8) 0.0013(9) -0.0002(9)
C20 0.0261(11) 0.0200(10) 0.0142(12) -0.0034(8) -0.0011(9) -0.0015(9)
C21 0.0280(12) 0.0197(11) 0.0158(13) -0.0045(8) 0.0011(10) -0.0030(9)
C22 0.0194(10) 0.0156(10) 0.0167(13) 0.0001(7) 0.0004(9) -0.0020(9)
C23 0.0203(11) 0.0193(11) 0.0200(14) -0.0015(8) -0.0002(9) 0.0016(9)
C24 0.0303(12) 0.0227(11) 0.0210(14) -0.0059(9) -0.0026(11) 0.0041(10)
C25 0.0251(11) 0.0187(11) 0.0253(15) -0.0039(8) -0.0015(10) 0.0028(10)
C26 0.0337(17) 0.014(3) 0.012(6) 0.0011(16) -0.004(3) 0.009(4)
C27 0.034(2) 0.021(2) 0.053(6) 0.0028(16) 0.018(3) 0.000(5)
C28 0.028(3) 0.041(2) 0.057(5) -0.0006(19) 0.002(3) -0.007(4)
C29 0.029(3) 0.075(4) 0.073(6) -0.002(3) 0.010(3) -0.002(4)
C30 0.038(3) 0.093(5) 0.091(7) -0.014(3) -0.020(5) 0.019(5)
C26' 0.0337(17) 0.014(3) 0.012(6) 0.0011(16) -0.004(3) 0.009(4)
C27' 0.034(2) 0.021(2) 0.053(6) 0.0028(16) 0.018(3) 0.000(5)
C28' 0.028(3) 0.041(2) 0.057(5) -0.0006(19) 0.002(3) -0.007(4)
C29' 0.029(3) 0.075(4) 0.073(6) -0.002(3) 0.010(3) -0.002(4)
C30' 0.038(3) 0.093(5) 0.091(7) -0.014(3) -0.020(5) 0.019(5)
C26" 0.0337(17) 0.014(3) 0.012(6) 0.0011(16) -0.004(3) 0.009(4)
C27" 0.034(2) 0.021(2) 0.053(6) 0.0028(16) 0.018(3) 0.000(5)
C28" 0.028(3) 0.041(2) 0.057(5) -0.0006(19) 0.002(3) -0.007(4)
C29" 0.029(3) 0.075(4) 0.073(6) -0.002(3) 0.010(3) -0.002(4)
C30" 0.038(3) 0.093(5) 0.091(7) -0.014(3) -0.020(5) 0.019(5)

loop_
_atom_type_symbol
_atom_type_description
_atom_type_scat_dispersion_real
_atom_type_scat_dispersion_imag
_atom_type_scat_source
C C 0.0181 0.0091 'International Tables Vol C Tables 4.2.6.8 and 6.1.1.4'
H H 0.0000 0.0000 'International Tables Vol C Tables 4.2.6.8 and 6.1.1.4'
O O 0.0492 0.0322 'International Tables Vol C Tables 4.2.6.8 and 6.1.1.4'

loop_
_geom_angle_atom_site_label_1
_geom_angle_atom_site_label_2
_geom_angle_atom_site_label_3
_geom_angle
C4 O1 H1 109.5
C23 O2 H2 109.5
C3 C1 H1A 109.5
C3 C1 H1B 109.5
H1A C1 H1B 109.5
C3 C1 H1C 109.5
H1A C1 H1C 109.5
H1B C1 H1C 109.5
C3 C2 H2A 109.5
C3 C2 H2B 109.5
H2A C2 H2B 109.5
C3 C2 H2C 109.5
H2A C2 H2C 109.5
H2B C2 H2C 109.5
C2 C3 C1 106.84(19)
C2 C3 C4 107.92(19)
C1 C3 C4 108.8(2)
C2 C3 C9 109.91(19)
C1 C3 C9 114.03(19)
C4 C3 C9 109.15(18)
O1 C4 C5 106.67(19)
O1 C4 C3 111.20(19)
C5 C4 C3 112.43(18)
O1 C4 H4 108.8
C5 C4 H4 108.8
C3 C4 H4 108.8
C4 C5 C6 111.6(2)
C4 C5 H5A 109.3
C6 C5 H5A 109.3
C4 C5 H5B 109.3
C6 C5 H5B 109.3
H5A C5 H5B 108.0
C5 C6 C8 113.33(19)
C5 C6 H6A 108.9
C8 C6 H6A 108.9
C5 C6 H6B 108.9
C8 C6 H6B 108.9
H6A C6 H6B 107.7
C8 C7 H7A 109.5
C8 C7 H7B 109.5
H7A C7 H7B 109.5
C8 C7 H7C 109.5
H7A C7 H7C 109.5
H7B C7 H7C 109.5
C6 C8 C7 107.5(2)
C6 C8 C9 107.90(17)
C7 C8 C9 114.95(18)
C6 C8 C14 108.04(17)
C7 C8 C14 112.92(17)
C9 C8 C14 105.23(18)
C10 C9 C3 114.06(18)
C10 C9 C8 111.03(18)
C3 C9 C8 117.00(19)
C10 C9 H9 104.4
C3 C9 H9 104.4
C8 C9 H9 104.4
C9 C10 C11 110.16(18)
C9 C10 H10A 109.6
C11 C10 H10A 109.6
C9 C10 H10B 109.6
C11 C10 H10B 109.6
H10A C10 H10B 108.1
C10 C11 C13 113.6(2)
C10 C11 H11A 108.9
C13 C11 H11A 108.9
C10 C11 H11B 108.9
C13 C11 H11B 108.9
H11A C11 H11B 107.7
C13 C12 H12A 109.5
C13 C12 H12B 109.5
H12A C12 H12B 109.5
C13 C12 H12C 109.5
H12A C12 H12C 109.5
H12B C12 H12C 109.5
C11 C13 C12 107.53(19)
C11 C13 C14 109.55(17)
C12 C13 C14 112.08(19)
C11 C13 C19 110.12(19)
C12 C13 C19 110.62(17)
C14 C13 C19 106.95(17)
C15 C14 C13 111.72(17)
C15 C14 C8 115.04(19)
C13 C14 C8 115.47(18)
C15 C14 H14 104.3
C13 C14 H14 104.3
C8 C14 H14 104.3
C16 C15 C14 112.5(2)
C16 C15 H15A 109.1
C14 C15 H15A 109.1
C16 C15 H15B 109.1
C14 C15 H15B 109.1
H15A C15 H15B 107.8
C17 C16 C15 109.57(18)
C17 C16 H16A 109.8
C15 C16 H16A 109.8
C17 C16 H16B 109.8
C15 C16 H16B 109.8
H16A C16 H16B 108.2
C16 C17 C22 120.46(19)
C16 C17 C19 110.00(17)
C22 C17 C19 105.02(19)
C16 C17 H17 106.9
C22 C17 H17 106.9
C19 C17 H17 106.9
C19 C18 H18A 109.5
C19 C18 H18B 109.5
H18A C18 H18B 109.5
C19 C18 H18C 109.5
H18A C18 H18C 109.5
H18B C18 H18C 109.5
C18 C19 C20 106.1(2)
C18 C19 C17 110.99(19)
C20 C19 C17 100.09(18)
C18 C19 C13 112.45(17)
C20 C19 C13 116.53(19)
C17 C19 C13 109.99(19)
C19 C20 C21 103.65(19)
C19 C20 H20A 111.0
C21 C20 H20A 111.0
C19 C20 H20B 111.0
C21 C20 H20B 111.0
H20A C20 H20B 109.0
C20 C21 C22 105.65(19)
C20 C21 H21A 110.6
C22 C21 H21A 110.6
C20 C21 H21B 110.6
C22 C21 H21B 110.6
H21A C21 H21B 108.7
C23 C22 C17 115.33(19)
C23 C22 C21 112.48(19)
C17 C22 C21 104.44(18)
C23 C22 H22 108.1
C17 C22 H22 108.1
C21 C22 H22 108.1
O2 C23 C24 106.6(2)
O2 C23 C25 107.73(18)
C24 C23 C25 110.6(2)
O2 C23 C22 107.80(18)
C24 C23 C22 112.02(19)
C25 C23 C22 111.9(2)
C23 C24 H24A 109.5
C23 C24 H24B 109.5
H24A C24 H24B 109.5
C23 C24 H24C 109.5
H24A C24 H24C 109.5
H24B C24 H24C 109.5
C23 C25 C26" 115.7(9)
C23 C25 C26 117.0(5)
C23 C25 C26' 117.3(10)
C23 C25 H25A 108.0
C26 C25 H25A 108.0
C23 C25 H25B 108.0
C26 C25 H25B 108.0
H25A C25 H25B 107.3
C23 C25 H25C 108.1
C26 C25 H25C 117.6
C26' C25 H25C 108.1
C23 C25 H25D 107.9
C23 C25 H25E 108.4
C26" C25 H25E 108.8
C23 C25 H25F 108.3
C26" C25 H25F 108.0
H25E C25 H25F 107.4
C27 C26 C25 112.6(7)
C27 C26 H26A 109.1
C25 C26 H26A 109.1
C27 C26 H26B 109.1
C25 C26 H26B 109.1
H26A C26 H26B 107.8
C28 C27 C26 145.9(14)
C28 C27 H27 107.0
C26 C27 H27 107.0
C27 C28 C30 114.4(12)
C27 C28 C29 133.5(11)
C30 C28 C29 112.1(9)
C27' C26' C25 124.3(14)
C27' C26' H26C 106.2
C25 C26' H26C 106.2
C27' C26' H26D 106.2
C25 C26' H26D 106.2
H26C C26' H26D 106.4
C28' C27' C26' 109.0(16)
C28' C27' H27' 125.5
C26' C27' H27' 125.5
C27' C28' C30' 137.5(17)
C27' C28' C29' 103.5(14)
C30' C28' C29' 118.9(15)
C28' C29' H29D 109.5
C28' C29' H29E 109.5
H29D C29' H29E 109.5
C28' C29' H29F 109.5
H29D C29' H29F 109.5
H29E C29' H29F 109.5
C28' C30' H30D 109.5
C28' C30' H30E 109.5
H30D C30' H30E 109.5
C28' C30' H30F 109.5
H30D C30' H30F 109.5
H30E C30' H30F 109.5
C27" C26" C25 110.9(9)
C27" C26" H26E 109.5
C25 C26" H26E 109.5
C27" C26" H26F 109.5
C25 C26" H26F 109.5
H26E C26" H26F 108.1
C28" C27" C26" 128.9(14)
C28" C27" H27" 115.5
C26" C27" H27" 115.5
C27" C28" C29" 121.0(11)
C27" C28" C30" 118.5(11)
C29" C28" C30" 120.4(11)

loop_
_geom_bond_atom_site_label_1
_geom_bond_atom_site_label_2
_geom_bond_distance
O1 C4 1.441(3)
O1 H1 0.8400
O2 C23 1.451(3)
O2 H2 0.8400
O1W H1W 0.8400
O2W H2W 0.8400
C1 C3 1.546(3)
C1 H1A 0.9800
C1 H1B 0.9800
C1 H1C 0.9800
C2 C3 1.536(3)
C2 H2A 0.9800
C2 H2B 0.9800
C2 H2C 0.9800
C3 C4 1.549(3)
C3 C9 1.552(3)
C4 C5 1.522(3)
C4 H4 1.0000
C5 C6 1.532(3)
C5 H5A 0.9900
C5 H5B 0.9900
C6 C8 1.539(3)
C6 H6A 0.9900
C6 H6B 0.9900
C7 C8 1.547(3)
C7 H7A 0.9800
C7 H7B 0.9800
C7 H7C 0.9800
C8 C9 1.567(3)
C8 C14 1.574(3)
C9 C10 1.528(3)
C9 H9 1.0000
C10 C11 1.533(3)
C10 H10A 0.9900
C10 H10B 0.9900
C11 C13 1.539(3)
C11 H11A 0.9900
C11 H11B 0.9900
C12 C13 1.546(3)
C12 H12A 0.9800
C12 H12B 0.9800
C12 H12C 0.9800
C13 C14 1.574(3)
C13 C19 1.581(3)
C14 C15 1.537(3)
C14 H14 1.0000
C15 C16 1.531(3)
C15 H15A 0.9900
C15 H15B 0.9900
C16 C17 1.528(3)
C16 H16A 0.9900
C16 H16B 0.9900
C17 C22 1.546(3)
C17 C19 1.549(3)
C17 H17 1.0000
C18 C19 1.538(3)
C18 H18A 0.9800
C18 H18B 0.9800
C18 H18C 0.9800
C19 C20 1.540(3)
C20 C21 1.547(3)
C20 H20A 0.9900
C20 H20B 0.9900
C21 C22 1.564(4)
C21 H21A 0.9900
C21 H21B 0.9900
C22 C23 1.545(3)
C22 H22 1.0000
C23 C24 1.523(4)
C23 C25 1.539(3)
C24 H24A 0.9800
C24 H24B 0.9800
C24 H24C 0.9800
C25 C26" 1.547(7)
C25 C26 1.553(6)
C25 C26' 1.557(8)
C25 H25A 0.9900
C25 H25B 0.9900
C25 H25C 0.9900
C25 H25D 0.9902
C25 H25E 0.9900
C25 H25F 0.9901
C26 C27 1.467(8)
C26 H26A 0.9900
C26 H26B 0.9900
C27 C28 1.311(13)
C27 H27 0.9500
C28 C30 1.510(14)
C28 C29 1.523(13)
C29 H29A 0.9800
C29 H29B 0.9800
C29 H29C 0.9800
C30 H30A 0.9800
C30 H30B 0.9800
C30 H30C 0.9800
C26' C27' 1.465(10)
C26' H26C 0.9900
C26' H26D 0.9900
C27' C28' 1.417(16)
C27' H27' 0.9500
C28' C30' 1.514(16)
C28' C29' 1.523(14)
C29' H29D 0.9800
C29' H29E 0.9800
C29' H29F 0.9800
C30' H30D 0.9800
C30' H30E 0.9800
C30' H30F 0.9800
C26" C27" 1.454(9)
C26" H26E 0.9900
C26" H26F 0.9900
C27" C28" 1.401(14)
C27" H27" 0.9500
C28" C29" 1.518(14)
C28" C30" 1.522(15)
C29" H29G 0.9800
C29" H29H 0.9800
C29" H29I 0.9800
C30" H30G 0.9800
C30" H30H 0.9800
C30" H30I 0.9800

loop_
_geom_hbond_atom_site_label_D
_geom_hbond_atom_site_label_H
_geom_hbond_atom_site_label_A
_geom_hbond_site_symmetry_A
_geom_hbond_distance_DH
_geom_hbond_distance_HA
_geom_hbond_distance_DA
_geom_hbond_angle_DHA
O1 H1 O1w . 0.84 1.96 2.745(2) 154
O2 H2 O2w . 0.84 2.03 2.809(2) 154
O1w H1w O2 3_664 0.84 1.88 2.712(2) 171
O2w H2w O1 3_654 0.84 1.95 2.786(2) 171

loop_
_geom_torsion_atom_site_label_1
_geom_torsion_atom_site_label_2
_geom_torsion_atom_site_label_3
_geom_torsion_atom_site_label_4
_geom_torsion
C2 C3 C4 O1 -51.8(2)
C1 C3 C4 O1 -167.36(18)
C9 C3 C4 O1 67.6(2)
C2 C3 C4 C5 -171.33(18)
C1 C3 C4 C5 73.1(2)
C9 C3 C4 C5 -51.9(2)
O1 C4 C5 C6 -65.2(2)
C3 C4 C5 C6 56.9(3)
C4 C5 C6 C8 -58.0(3)
C5 C6 C8 C7 -72.1(2)
C5 C6 C8 C9 52.4(2)
C5 C6 C8 C14 165.72(19)
C2 C3 C9 C10 -59.2(2)
C1 C3 C9 C10 60.8(3)
C4 C3 C9 C10 -177.36(19)
C2 C3 C9 C8 168.87(18)
C1 C3 C9 C8 -71.2(3)
C4 C3 C9 C8 50.7(2)
C6 C8 C9 C10 176.04(17)
C7 C8 C9 C10 -64.0(2)
C14 C8 C9 C10 60.9(2)
C6 C8 C9 C3 -50.6(2)
C7 C8 C9 C3 69.3(2)
C14 C8 C9 C3 -165.81(18)
C3 C9 C10 C11 161.98(19)
C8 C9 C10 C11 -63.3(2)
C9 C10 C11 C13 56.8(2)
C10 C11 C13 C12 72.8(2)
C10 C11 C13 C14 -49.3(2)
C10 C11 C13 C19 -166.64(17)
C11 C13 C14 C15 -175.11(18)
C12 C13 C14 C15 65.6(2)
C19 C13 C14 C15 -55.8(2)
C11 C13 C14 C8 50.9(2)
C12 C13 C14 C8 -68.4(2)
C19 C13 C14 C8 170.25(18)
C6 C8 C14 C15 56.6(2)
C7 C8 C14 C15 -62.2(3)
C9 C8 C14 C15 171.71(18)
C6 C8 C14 C13 -170.91(19)
C7 C8 C14 C13 70.3(3)
C9 C8 C14 C13 -55.8(2)
C13 C14 C15 C16 55.9(2)
C8 C14 C15 C16 -169.89(17)
C14 C15 C16 C17 -56.4(2)
C15 C16 C17 C22 -178.3(2)
C15 C16 C17 C19 59.5(2)
C16 C17 C19 C18 62.3(2)
C22 C17 C19 C18 -68.7(2)
C16 C17 C19 C20 174.03(18)
C22 C17 C19 C20 43.0(2)
C16 C17 C19 C13 -62.8(2)
C22 C17 C19 C13 166.21(17)
C11 C13 C19 C18 54.0(3)
C12 C13 C19 C18 172.7(2)
C14 C13 C19 C18 -65.0(2)
C11 C13 C19 C20 -68.8(2)
C12 C13 C19 C20 49.9(3)
C14 C13 C19 C20 172.23(19)
C11 C13 C19 C17 178.24(18)
C12 C13 C19 C17 -63.0(2)
C14 C13 C19 C17 59.3(2)
C18 C19 C20 C21 71.1(2)
C17 C19 C20 C21 -44.3(2)
C13 C19 C20 C21 -162.83(19)
C19 C20 C21 C22 29.7(2)
C16 C17 C22 C23 86.4(3)
C19 C17 C22 C23 -148.94(19)
C16 C17 C22 C21 -149.6(2)
C19 C17 C22 C21 -25.0(2)
C20 C21 C22 C23 122.9(2)
C20 C21 C22 C17 -2.9(2)
C17 C22 C23 O2 62.8(3)
C21 C22 C23 O2 -56.9(2)
C17 C22 C23 C24 -54.1(3)
C21 C22 C23 C24 -173.8(2)
C17 C22 C23 C25 -179.0(2)
C21 C22 C23 C25 61.4(2)
O2 C23 C25 C26" -170.6(5)
C24 C23 C25 C26" -54.5(6)
C22 C23 C25 C26" 71.1(6)
O2 C23 C25 C26 175.8(4)
C24 C23 C25 C26 -68.1(4)
C22 C23 C25 C26 57.5(5)
O2 C23 C25 C26' 162.7(7)
C24 C23 C25 C26' -81.2(7)
C22 C23 C25 C26' 44.4(7)
C23 C25 C26 C27 -89.5(10)
C26" C25 C26 C27 -176(6)
C26' C25 C26 C27 5(5)
C25 C26 C27 C28 127.9(19)
C26 C27 C28 C30 3(3)
C26 C27 C28 C29 -175.1(16)
C23 C25 C26' C27' -84(2)
C26" C25 C26' C27' -177(6)
C26 C25 C26' C27' -176(7)
C25 C26' C27' C28' 139(2)
C26' C27' C28' C30' 0(4)
C26' C27' C28' C29' 178.1(19)
C23 C25 C26" C27" -87.7(15)
C26 C25 C26" C27" 11(4)
C26' C25 C26" C27" 12(3)
C25 C26" C27" C28" 125.6(15)
C26" C27" C28" C29" -177.1(14)
C26" C27" C28" C30" -1(2)
